data_2238352
loop_
_publ_author_name
'Rajalakshmi, P.'
'Srinivasan, N.'
'Krishnakumar, R. V.'
'Razak, Ibrahim Abdul'
'Rosli, Mohd Mustaqim'

_publ_section_title
;
 <i>N</i>-<i>tert</i>-Butoxycarbonyl-\a-(2-fluorobenzyl)-<small>L</small>-proline
;
_journal_coeditor_code GK2586
_journal_issue 8
_journal_name_full 'Acta Crystallographica Section E'
_journal_page_first o1297
_journal_paper_doi 10.1107/S1600536813019788
_journal_volume 69
_journal_year 2013
_chemical_formula_iupac 'C17 H22 F N O4'
_chemical_formula_moiety 'C17 H22 F N O4'
_chemical_formula_sum 'C17 H22 F N O4'
_chemical_formula_weight 323.36
_chemical_name_systematic
;
<i>N</i>-<i>tert</i>-Butoxycarbonyl-\a-(2-fluorobenzyl)-<i>L</i>-proline
;
_space_group_IT_number 19
_symmetry_cell_setting orthorhombic
_symmetry_space_group_name_Hall 'P 2ac 2ab'
_symmetry_space_group_name_H-M 'P 21 21 21'
_atom_sites_solution_hydrogens geom
_atom_sites_solution_primary direct
_atom_sites_solution_secondary difmap
_audit_creation_method SHELXL97
_cell_angle_alpha 90.00
_cell_angle_beta 90.00
_cell_angle_gamma 90.00
_cell_formula_units_Z 4
_cell_length_a 10.47770(10)
_cell_length_b 12.4283(2)
_cell_length_c 13.1550(2)
_cell_measurement_reflns_used 3426
_cell_measurement_temperature 100(2)
_cell_measurement_theta_max 30.00
_cell_measurement_theta_min 2.25
_cell_volume 1713.04(4)
_computing_cell_refinement 'APEX2 (Bruker, 2009)'
_computing_data_collection 'APEX2 (Bruker, 2009)'
_computing_data_reduction 'APEX2 (Bruker, 2009)'
_computing_molecular_graphics 'PLUTON (Spek, 2009)'
_computing_publication_material 'SHELXL97 (Sheldrick, 2008)'
_computing_structure_refinement 'SHELXL97 (Sheldrick, 2008)'
_computing_structure_solution 'SHELXS97 (Sheldrick, 2008)'
_diffrn_ambient_temperature 100(2)
_diffrn_measured_fraction_theta_full 0.978
_diffrn_measured_fraction_theta_max 0.978
_diffrn_measurement_device_type 'Bruker Kappa APEXII'
_diffrn_measurement_method '\f and \w scans'
_diffrn_radiation_monochromator graphite
_diffrn_radiation_source 'fine-focus sealed tube'
_diffrn_radiation_type MoK\a
_diffrn_radiation_wavelength 0.71073
_diffrn_reflns_av_R_equivalents 0.0311
_diffrn_reflns_av_sigmaI/netI 0.0391
_diffrn_reflns_limit_h_max 15
_diffrn_reflns_limit_h_min -13
_diffrn_reflns_limit_k_max 18
_diffrn_reflns_limit_k_min -18
_diffrn_reflns_limit_l_max 18
_diffrn_reflns_limit_l_min -18
_diffrn_reflns_number 14001
_diffrn_reflns_theta_full 32.64
_diffrn_reflns_theta_max 32.64
_diffrn_reflns_theta_min 2.25
_diffrn_standards_interval_count 0
_diffrn_standards_interval_time 0
_diffrn_standards_number 0
_exptl_absorpt_coefficient_mu 0.096
_exptl_absorpt_correction_T_max 0.9774
_exptl_absorpt_correction_T_min 0.9620
_exptl_absorpt_correction_type multi-scan
_exptl_absorpt_process_details '(SADABS; Sheldrick, 2008)'
_exptl_crystal_colour colourless
_exptl_crystal_density_diffrn 1.254
_exptl_crystal_density_method 'not measured'
_exptl_crystal_description block
_exptl_crystal_F_000 688
_exptl_crystal_size_max 0.54
_exptl_crystal_size_mid 0.34
_exptl_crystal_size_min 0.24
_refine_diff_density_max 0.374
_refine_diff_density_min -0.324
_refine_ls_extinction_method none
_refine_ls_goodness_of_fit_ref 1.056
_refine_ls_hydrogen_treatment mixed
_refine_ls_matrix_type full
_refine_ls_number_parameters 225
_refine_ls_number_reflns 3426
_refine_ls_number_restraints 8
_refine_ls_restrained_S_all 1.056
_refine_ls_R_factor_all 0.0717
_refine_ls_R_factor_gt 0.0502
_refine_ls_shift/su_max 0.000
_refine_ls_shift/su_mean 0.000
_refine_ls_structure_factor_coef Fsqd
_refine_ls_weighting_details 'calc w = 1/[\s^2^(Fo^2^)+(0.0430P)^2^+0.5231P] where P=(Fo^2^+2Fc^2^)/3'
_refine_ls_weighting_scheme calc
_refine_ls_wR_factor_gt 0.1036
_refine_ls_wR_factor_ref 0.1138
_reflns_number_gt 2712
_reflns_number_total 3426
_reflns_threshold_expression I>2\s(I)
_cod_data_source_file gk2586.cif
_cod_data_source_block I
_cod_database_code 2238352
_cod_database_fobs_code 2238352

loop_
_symmetry_equiv_pos_as_xyz
'x, y, z'
'-x+1/2, -y, z+1/2'
'-x, y+1/2, -z+1/2'
'x+1/2, -y+1/2, -z'

loop_
_atom_site_type_symbol
_atom_site_label
_atom_site_fract_x
_atom_site_fract_y
_atom_site_fract_z
_atom_site_U_iso_or_equiv
_atom_site_adp_type
_atom_site_calc_flag
_atom_site_refinement_flags
_atom_site_occupancy
_atom_site_symmetry_multiplicity
_atom_site_disorder_assembly
_atom_site_disorder_group
F F1 -0.00102(13) 0.97131(13) 0.77647(14) 0.0493(4) Uani d . 1 1 A .
O O1 0.29559(14) 0.71232(12) 0.76893(13) 0.0272(3) Uani d . 1 1 . .
H H1 0.320(3) 0.645(3) 0.756(3) 0.055(9) Uiso d . 1 1 . .
O O2 0.47731(16) 0.74954(12) 0.68734(14) 0.0346(4) Uani d . 1 1 . .
O O3 0.65381(14) 1.01134(12) 0.77232(14) 0.0296(4) Uani d . 1 1 A .
O O4 0.53366(13) 0.89798(11) 0.86819(11) 0.0227(3) Uani d . 1 1 A .
N N1 0.45214(15) 0.96664(13) 0.72598(13) 0.0191(3) Uani d . 1 1 A .
C C1 0.38068(19) 0.77841(16) 0.72823(16) 0.0205(4) Uani d . 1 1 . .
C C2 0.33880(18) 0.89677(15) 0.73257(15) 0.0177(4) Uani d . 1 1 A .
C C3 0.2696(2) 0.92068(18) 0.63034(17) 0.0272(5) Uani d D 1 1 . .
H H3A 0.2918 0.8660 0.5786 0.033 Uiso calc PR 0.896(7) 1 A 1
H H3B 0.1759 0.9210 0.6398 0.033 Uiso calc PR 0.896(7) 1 A 1
H H3C 0.2326 0.8539 0.6017 0.033 Uiso calc PR 0.104(7) 1 A 2
H H3D 0.2001 0.9735 0.6407 0.033 Uiso calc PR 0.104(7) 1 A 2
C C4A 0.3162(2) 1.0299(2) 0.59876(18) 0.0271(7) Uani d PDU 0.896(7) 1 A 1
H H4A 0.2680 1.0875 0.6337 0.032 Uiso calc PR 0.896(7) 1 A 1
H H4B 0.3084 1.0398 0.5244 0.032 Uiso calc PR 0.896(7) 1 A 1
C C4B 0.3694(15) 0.9656(18) 0.5602(4) 0.058(7) Uani d PDU 0.104(7) 1 A 2
H H4C 0.3306 1.0131 0.5083 0.070 Uiso calc PR 0.104(7) 1 A 2
H H4D 0.4169 0.9072 0.5257 0.070 Uiso calc PR 0.104(7) 1 A 2
C C5 0.4573(2) 1.02965(19) 0.63191(17) 0.0299(5) Uani d D 1 1 . .
H H5A 0.5122 0.9947 0.5804 0.036 Uiso calc PR 0.896(7) 1 A 1
H H5B 0.4887 1.1036 0.6447 0.036 Uiso calc PR 0.896(7) 1 A 1
H H5C 0.5453 1.0334 0.6049 0.036 Uiso calc PR 0.104(7) 1 A 2
H H5D 0.4248 1.1036 0.6427 0.036 Uiso calc PR 0.104(7) 1 A 2
C C6 0.55438(19) 0.96175(15) 0.78805(16) 0.0212(4) Uani d . 1 1 . .
C C7 0.6244(2) 0.89395(17) 0.95460(17) 0.0247(4) Uani d . 1 1 . .
C C8 0.6362(3) 1.0048(2) 1.0019(2) 0.0452(7) Uani d . 1 1 A .
H H8A 0.6801 1.0531 0.9545 0.068 Uiso calc R 1 1 . .
H H8B 0.6852 0.9998 1.0651 0.068 Uiso calc R 1 1 . .
H H8C 0.5509 1.0332 1.0166 0.068 Uiso calc R 1 1 . .
C C9 0.7514(2) 0.8487(2) 0.9205(2) 0.0371(6) Uani d . 1 1 A .
H H9A 0.7944 0.9009 0.8764 0.056 Uiso calc R 1 1 . .
H H9B 0.7373 0.7817 0.8828 0.056 Uiso calc R 1 1 . .
H H9C 0.8048 0.8341 0.9801 0.056 Uiso calc R 1 1 . .
C C10 0.5574(3) 0.8169(2) 1.02650(18) 0.0337(5) Uani d . 1 1 A .
H H10A 0.5444 0.7476 0.9924 0.050 Uiso calc R 1 1 . .
H H10B 0.4745 0.8470 1.0462 0.050 Uiso calc R 1 1 . .
H H10C 0.6099 0.8063 1.0873 0.050 Uiso calc R 1 1 . .
C C11 0.25451(19) 0.92051(15) 0.82578(15) 0.0186(4) Uani d . 1 1 . .
H H11A 0.1825 0.8690 0.8263 0.022 Uiso calc R 1 1 A .
H H7B 0.3054 0.9077 0.8880 0.022 Uiso calc R 1 1 . .
C C12 0.20116(18) 1.03351(16) 0.82987(14) 0.0182(4) Uani d . 1 1 A .
C C13 0.2744(2) 1.12161(15) 0.85860(16) 0.0212(4) Uani d . 1 1 . .
H H13 0.3613 1.1109 0.8764 0.025 Uiso calc R 1 1 A .
C C14 0.2240(2) 1.22470(17) 0.86194(18) 0.0292(5) Uani d . 1 1 A .
H H14A 0.2765 1.2837 0.8809 0.035 Uiso calc R 1 1 . .
C C15 0.0967(2) 1.24157(19) 0.83757(19) 0.0342(6) Uani d . 1 1 . .
H H15A 0.0619 1.3121 0.8403 0.041 Uiso calc R 1 1 A .
C C16 0.0208(2) 1.1563(2) 0.80940(19) 0.0357(6) Uani d . 1 1 A .
H H16A -0.0665 1.1670 0.7928 0.043 Uiso calc R 1 1 . .
C C17 0.0743(2) 1.05449(18) 0.80576(18) 0.0272(5) Uani d . 1 1 . .

loop_
_atom_site_aniso_label
_atom_site_aniso_U_11
_atom_site_aniso_U_22
_atom_site_aniso_U_33
_atom_site_aniso_U_12
_atom_site_aniso_U_13
_atom_site_aniso_U_23
F1 0.0207(6) 0.0479(9) 0.0792(12) 0.0004(6) -0.0048(8) -0.0278(9)
O1 0.0206(7) 0.0158(6) 0.0451(9) 0.0020(5) 0.0062(7) -0.0057(7)
O2 0.0263(8) 0.0254(7) 0.0522(10) 0.0054(6) 0.0151(8) -0.0038(8)
O3 0.0184(7) 0.0204(7) 0.0501(10) -0.0006(5) 0.0024(7) 0.0084(7)
O4 0.0185(7) 0.0237(7) 0.0259(7) -0.0023(6) -0.0066(6) 0.0078(6)
N1 0.0188(8) 0.0191(7) 0.0193(7) 0.0021(6) 0.0023(7) 0.0041(7)
C1 0.0184(9) 0.0200(8) 0.0232(9) 0.0035(7) -0.0021(8) -0.0037(8)
C2 0.0177(9) 0.0168(8) 0.0185(8) 0.0039(7) 0.0000(7) -0.0016(7)
C3 0.0272(11) 0.0329(11) 0.0214(10) 0.0072(9) -0.0055(9) -0.0034(9)
C4A 0.0359(14) 0.0264(12) 0.0189(11) 0.0043(10) -0.0072(10) 0.0021(10)
C4B 0.094(16) 0.047(13) 0.034(12) 0.037(13) 0.001(12) 0.011(11)
C5 0.0379(13) 0.0284(11) 0.0233(10) 0.0024(10) 0.0057(10) 0.0093(9)
C6 0.0192(9) 0.0134(8) 0.0310(11) 0.0031(7) 0.0015(8) 0.0030(8)
C7 0.0222(10) 0.0232(9) 0.0288(11) 0.0031(8) -0.0111(9) -0.0023(9)
C8 0.0569(17) 0.0303(12) 0.0485(16) 0.0053(12) -0.0199(14) -0.0135(12)
C9 0.0251(12) 0.0356(12) 0.0506(16) 0.0086(10) -0.0058(11) 0.0071(12)
C10 0.0347(13) 0.0404(13) 0.0258(11) 0.0022(11) -0.0086(10) 0.0069(10)
C11 0.0175(9) 0.0159(8) 0.0226(10) 0.0030(7) 0.0039(7) 0.0000(8)
C12 0.0175(9) 0.0189(8) 0.0180(9) 0.0044(7) 0.0027(7) -0.0007(8)
C13 0.0195(9) 0.0205(9) 0.0236(10) 0.0018(7) 0.0026(8) -0.0019(8)
C14 0.0350(12) 0.0199(9) 0.0329(12) 0.0015(9) 0.0066(10) -0.0026(9)
C15 0.0430(14) 0.0242(10) 0.0354(12) 0.0173(10) 0.0045(11) 0.0014(10)
C16 0.0260(12) 0.0402(13) 0.0407(13) 0.0178(10) -0.0068(10) -0.0068(11)
C17 0.0184(10) 0.0304(11) 0.0326(12) 0.0034(8) -0.0004(9) -0.0091(10)

loop_
_atom_type_symbol
_atom_type_description
_atom_type_scat_dispersion_real
_atom_type_scat_dispersion_imag
_atom_type_scat_source
C C 0.0033 0.0016 'International Tables Vol C Tables 4.2.6.8 and 6.1.1.4'
H H 0.0000 0.0000 'International Tables Vol C Tables 4.2.6.8 and 6.1.1.4'
N N 0.0061 0.0033 'International Tables Vol C Tables 4.2.6.8 and 6.1.1.4'
O O 0.0106 0.0060 'International Tables Vol C Tables 4.2.6.8 and 6.1.1.4'
F F 0.0171 0.0103 'International Tables Vol C Tables 4.2.6.8 and 6.1.1.4'

loop_
_geom_angle_atom_site_label_1
_geom_angle_atom_site_label_2
_geom_angle_atom_site_label_3
_geom_angle
C1 O1 H1 108(2)
C6 O4 C7 121.37(16)
C6 N1 C5 120.42(17)
C6 N1 C2 125.31(16)
C5 N1 C2 113.21(17)
O2 C1 O1 124.25(19)
O2 C1 C2 122.92(19)
O1 C1 C2 112.72(16)
N1 C2 C1 109.38(15)
N1 C2 C11 113.33(16)
C1 C2 C11 112.15(16)
N1 C2 C3 102.24(16)
C1 C2 C3 106.49(16)
C11 C2 C3 112.60(15)
C4A C3 C2 105.08(18)
C4B C3 C2 106.1(6)
C4A C3 H3A 110.7
C4B C3 H3A 70.7
C2 C3 H3A 110.7
C4A C3 H3B 110.7
C4B C3 H3B 140.0
C2 C3 H3B 110.7
H3A C3 H3B 108.8
C4A C3 H3C 141.3
C4B C3 H3C 110.5
C2 C3 H3C 110.5
H3B C3 H3C 70.3
C4A C3 H3D 71.2
C4B C3 H3D 110.5
C2 C3 H3D 110.5
H3A C3 H3D 136.3
H3C C3 H3D 108.7
C3 C4A C5 103.42(19)
C3 C4A H4A 111.1
C5 C4A H4A 111.1
C3 C4A H4B 111.1
C5 C4A H4B 111.1
H4A C4A H4B 109.0
C3 C4B C5 103.4(2)
C3 C4B H4C 111.1
C5 C4B H4C 111.1
C3 C4B H4D 111.1
C5 C4B H4D 111.1
H4C C4B H4D 109.0
N1 C5 C4B 102.7(6)
N1 C5 C4A 101.83(18)
N1 C5 H5A 111.4
C4B C5 H5A 72.6
C4A C5 H5A 111.4
N1 C5 H5B 111.4
C4B C5 H5B 141.5
C4A C5 H5B 111.4
H5A C5 H5B 109.3
N1 C5 H5C 111.2
C4B C5 H5C 111.2
C4A C5 H5C 142.4
H5B C5 H5C 73.0
N1 C5 H5D 111.2
C4B C5 H5D 111.2
C4A C5 H5D 73.1
H5A C5 H5D 134.9
H5C C5 H5D 109.1
O3 C6 O4 124.63(19)
O3 C6 N1 123.33(19)
O4 C6 N1 112.04(17)
O4 C7 C9 110.42(18)
O4 C7 C8 109.64(18)
C9 C7 C8 112.8(2)
O4 C7 C10 101.69(17)
C9 C7 C10 110.92(19)
C8 C7 C10 110.8(2)
C7 C8 H8A 109.5
C7 C8 H8B 109.5
H8A C8 H8B 109.5
C7 C8 H8C 109.5
H8A C8 H8C 109.5
H8B C8 H8C 109.5
C7 C9 H9A 109.5
C7 C9 H9B 109.5
H9A C9 H9B 109.5
C7 C9 H9C 109.5
H9A C9 H9C 109.5
H9B C9 H9C 109.5
C7 C10 H10A 109.5
C7 C10 H10B 109.5
H10A C10 H10B 109.5
C7 C10 H10C 109.5
H10A C10 H10C 109.5
H10B C10 H10C 109.5
C12 C11 C2 114.72(16)
C12 C11 H11A 108.6
C2 C11 H11A 108.6
C12 C11 H7B 108.6
C2 C11 H7B 108.6
H11A C11 H7B 107.6
C17 C12 C13 116.22(19)
C17 C12 C11 121.26(19)
C13 C12 C11 122.51(17)
C14 C13 C12 121.8(2)
C14 C13 H13 119.1
C12 C13 H13 119.1
C15 C14 C13 119.9(2)
C15 C14 H14A 120.1
C13 C14 H14A 120.1
C16 C15 C14 120.1(2)
C16 C15 H15A 120.0
C14 C15 H15A 120.0
C15 C16 C17 118.6(2)
C15 C16 H16A 120.7
C17 C16 H16A 120.7
F1 C17 C16 118.07(19)
F1 C17 C12 118.55(19)
C16 C17 C12 123.4(2)

loop_
_geom_bond_atom_site_label_1
_geom_bond_atom_site_label_2
_geom_bond_distance
F1 C17 1.356(3)
O1 C1 1.325(2)
O1 H1 0.89(3)
O2 C1 1.201(2)
O3 C6 1.228(2)
O4 C6 1.337(2)
O4 C7 1.483(2)
N1 C6 1.348(3)
N1 C5 1.465(3)
N1 C2 1.474(3)
C1 C2 1.536(3)
C2 C11 1.540(3)
C2 C3 1.557(3)
C3 C4A 1.501(3)
C3 C4B 1.502(4)
C3 H3A 0.9900
C3 H3B 0.9900
C3 H3C 0.9900
C3 H3D 0.9900
C4A C5 1.541(4)
C4A H4A 0.9900
C4A H4B 0.9900
C4B C5 1.540(4)
C4B H4C 0.9900
C4B H4D 0.9900
C5 H5A 0.9900
C5 H5B 0.9900
C5 H5C 0.9900
C5 H5D 0.9900
C7 C9 1.513(3)
C7 C8 1.517(3)
C7 C10 1.518(3)
C8 H8A 0.9800
C8 H8B 0.9800
C8 H8C 0.9800
C9 H9A 0.9800
C9 H9B 0.9800
C9 H9C 0.9800
C10 H10A 0.9800
C10 H10B 0.9800
C10 H10C 0.9800
C11 C12 1.513(3)
C11 H11A 0.9900
C11 H7B 0.9900
C12 C17 1.391(3)
C12 C13 1.389(3)
C13 C14 1.386(3)
C13 H13 0.9500
C14 C15 1.388(4)
C14 H14A 0.9500
C15 C16 1.376(4)
C15 H15A 0.9500
C16 C17 1.385(3)
C16 H16A 0.9500

loop_
_geom_hbond_atom_site_label_D
_geom_hbond_atom_site_label_H
_geom_hbond_atom_site_label_A
_geom_hbond_site_symmetry_A
_geom_hbond_distance_DH
_geom_hbond_distance_HA
_geom_hbond_distance_DA
_geom_hbond_angle_DHA
C15 H15A F1 3_556 0.95 2.59 3.378(3) 141
C16 H16A O1 3_556 0.95 2.60 3.541(3) 173
O1 H1 O3 3_646 0.89(3) 1.73(3) 2.611(2) 173(3)

loop_
_geom_torsion_atom_site_label_1
_geom_torsion_atom_site_label_2
_geom_torsion_atom_site_label_3
_geom_torsion_atom_site_label_4
_geom_torsion
C6 N1 C2 C1 -55.2(2)
C5 N1 C2 C1 113.02(19)
C6 N1 C2 C11 70.8(2)
C5 N1 C2 C11 -121.03(18)
C6 N1 C2 C3 -167.78(18)
C5 N1 C2 C3 0.4(2)
O2 C1 C2 N1 -26.3(3)
O1 C1 C2 N1 157.34(17)
O2 C1 C2 C11 -152.9(2)
O1 C1 C2 C11 30.7(2)
O2 C1 C2 C3 83.5(2)
O1 C1 C2 C3 -92.9(2)
N1 C2 C3 C4A -23.3(2)
C1 C2 C3 C4A -138.06(18)
C11 C2 C3 C4A 98.6(2)
N1 C2 C3 C4B 21.3(9)
C1 C2 C3 C4B -93.5(9)
C11 C2 C3 C4B 143.2(9)
C4B C3 C4A C5 -60.8(8)
C2 C3 C4A C5 36.8(2)
C4A C3 C4B C5 60.9(8)
C2 C3 C4B C5 -34.1(16)
C6 N1 C5 C4B 147.8(9)
C2 N1 C5 C4B -21.1(9)
C6 N1 C5 C4A -169.45(18)
C2 N1 C5 C4A 21.7(2)
C3 C4B C5 N1 33.3(16)
C3 C4B C5 C4A -60.4(8)
C3 C4A C5 N1 -35.4(2)
C3 C4A C5 C4B 60.5(8)
C7 O4 C6 O3 9.2(3)
C7 O4 C6 N1 -170.18(16)
C5 N1 C6 O3 2.7(3)
C2 N1 C6 O3 170.11(19)
C5 N1 C6 O4 -177.96(18)
C2 N1 C6 O4 -10.5(3)
C6 O4 C7 C9 -65.0(2)
C6 O4 C7 C8 59.9(3)
C6 O4 C7 C10 177.21(18)
N1 C2 C11 C12 60.3(2)
C1 C2 C11 C12 -175.22(17)
C3 C2 C11 C12 -55.1(2)
C2 C11 C12 C17 103.8(2)
C2 C11 C12 C13 -76.9(2)
C17 C12 C13 C14 -0.7(3)
C11 C12 C13 C14 180.0(2)
C12 C13 C14 C15 0.9(3)
C13 C14 C15 C16 -0.5(4)
C14 C15 C16 C17 -0.2(4)
C15 C16 C17 F1 -179.1(2)
C15 C16 C17 C12 0.5(4)
C13 C12 C17 F1 179.50(19)
C11 C12 C17 F1 -1.2(3)
C13 C12 C17 C16 0.0(3)
C11 C12 C17 C16 179.3(2)
